data_7001099
loop_
_publ_author_name
'Zhang, Jie'
'Ma, Liping'
'Han, Yanan'
'Zhang, Fuyan Han Zhengxing'
'Cai, Ruifang'
'Chen, Zhenxia'
'Zhou, Xigeng'

_publ_section_title
;
 Facile construction of the guanidine substituent or guanidinate
 anionic ligand through addition of the adjacent amino group to
 carbodiimide
;
_journal_issue 17
_journal_name_full 'Dalton Transactions'
_journal_page_first 3298
_journal_page_last 3305
_journal_paper_doi 10.1039/b813711k
_journal_year 2009
_chemical_formula_sum 'C32 H32 Gd2 N2 S2'
_chemical_formula_weight 823.22
_chemical_name_systematic
;
?
;
_space_group_IT_number 14
_symmetry_cell_setting monoclinic
_symmetry_space_group_name_Hall '-P 2yn'
_symmetry_space_group_name_H-M 'P 1 21/n 1'
_atom_sites_solution_hydrogens geom
_atom_sites_solution_primary direct
_atom_sites_solution_secondary difmap
_audit_creation_method SHELXL-97
_cell_angle_alpha 90.00
_cell_angle_beta 111.808(4)
_cell_angle_gamma 90.00
_cell_formula_units_Z 4
_cell_length_a 16.413(6)
_cell_length_b 10.823(4)
_cell_length_c 17.526(6)
_cell_measurement_reflns_used 942
_cell_measurement_temperature 293(2)
_cell_measurement_theta_max 27.030
_cell_measurement_theta_min 2.905
_cell_volume 2890.5(18)
_computing_cell_refinement 'Bruker SMART'
_computing_data_collection 'Bruker SMART'
_computing_data_reduction 'Bruker SHELXTL'
_computing_molecular_graphics 'Bruker SHELXTL'
_computing_publication_material 'Bruker SHELXTL'
_computing_structure_refinement 'SHELXL-97 (Sheldrick, 1997)'
_computing_structure_solution 'SHELXS-97 (Sheldrick, 1990)'
_diffrn_ambient_temperature 293(2)
_diffrn_measured_fraction_theta_full 0.996
_diffrn_measured_fraction_theta_max 0.996
_diffrn_measurement_device_type 'CCD area detector'
_diffrn_measurement_method 'phi and omega scans'
_diffrn_radiation_monochromator graphite
_diffrn_radiation_source 'fine-focus sealed tube'
_diffrn_radiation_type MoK\a
_diffrn_radiation_wavelength 0.71073
_diffrn_reflns_av_R_equivalents 0.0327
_diffrn_reflns_av_sigmaI/netI 0.0431
_diffrn_reflns_limit_h_max 19
_diffrn_reflns_limit_h_min -18
_diffrn_reflns_limit_k_max 12
_diffrn_reflns_limit_k_min -11
_diffrn_reflns_limit_l_max 20
_diffrn_reflns_limit_l_min -20
_diffrn_reflns_number 11749
_diffrn_reflns_theta_full 25.01
_diffrn_reflns_theta_max 25.01
_diffrn_reflns_theta_min 1.45
_diffrn_standards_decay_% 6.92
_exptl_absorpt_coefficient_mu 4.718
_exptl_absorpt_correction_T_max 0.6498
_exptl_absorpt_correction_T_min 0.5380
_exptl_absorpt_correction_type multi-scan
_exptl_absorpt_process_details sadabs
_exptl_crystal_colour colorless
_exptl_crystal_density_diffrn 1.892
_exptl_crystal_density_method 'not measured'
_exptl_crystal_description prism
_exptl_crystal_F_000 1592
_exptl_crystal_size_max 0.15
_exptl_crystal_size_mid 0.10
_exptl_crystal_size_min 0.10
_refine_diff_density_max 1.460
_refine_diff_density_min -0.661
_refine_diff_density_rms 0.117
_refine_ls_extinction_method none
_refine_ls_goodness_of_fit_ref 0.950
_refine_ls_hydrogen_treatment constr
_refine_ls_matrix_type full
_refine_ls_number_parameters 343
_refine_ls_number_reflns 5077
_refine_ls_number_restraints 0
_refine_ls_restrained_S_all 0.950
_refine_ls_R_factor_all 0.0595
_refine_ls_R_factor_gt 0.0333
_refine_ls_shift/su_max 0.002
_refine_ls_shift/su_mean 0.000
_refine_ls_structure_factor_coef Fsqd
_refine_ls_weighting_details 'calc w=1/[\s^2^(Fo^2^)+(0.0383P)^2^+0.0000P] where P=(Fo^2^+2Fc^2^)/3'
_refine_ls_weighting_scheme calc
_refine_ls_wR_factor_gt 0.0684
_refine_ls_wR_factor_ref 0.0765
_reflns_number_gt 3556
_reflns_number_total 5077
_reflns_threshold_expression >2sigma(I)
_cod_data_source_file b813711k.txt
_cod_data_source_block f60509b
_cod_depositor_comments
;
The following automatic conversions were performed:
'_symmetry_cell_setting' value 'Monoclinic' changed to 'monoclinic'
according to '/home/saulius/struct/CIF-dictionaries/cif_core.dic'
dictionary named 'cif_core.dic' version 2.4.1 from 2010-06-29.

Automatic conversion script
Id: cif_fix_enum 1527 2010-12-29 10:47:43Z saulius 
;
_cod_original_sg_symbol_H-M P2(1)/n
_cod_database_code 7001099

loop_
_symmetry_equiv_pos_as_xyz
'x, y, z'
'-x+1/2, y+1/2, -z+1/2'
'-x, -y, -z'
'x-1/2, -y-1/2, z-1/2'

loop_
_atom_site_label
_atom_site_type_symbol
_atom_site_fract_x
_atom_site_fract_y
_atom_site_fract_z
_atom_site_U_iso_or_equiv
_atom_site_adp_type
_atom_site_occupancy
_atom_site_symmetry_multiplicity
_atom_site_calc_flag
_atom_site_refinement_flags
_atom_site_disorder_assembly
_atom_site_disorder_group
Gd1 Gd 0.381820(18) 0.11440(3) 0.199307(18) 0.03778(10) Uani 1 1 d . . .
Gd2 Gd 0.611627(18) 0.37819(3) 0.279421(19) 0.04166(10) Uani 1 1 d . . .
S1 S 0.53997(11) 0.16152(15) 0.33390(10) 0.0486(4) Uani 1 1 d . . .
S2 S 0.47760(12) 0.28826(15) 0.13617(11) 0.0531(4) Uani 1 1 d . . .
N1 N 0.4003(3) -0.0074(4) 0.3289(3) 0.0448(13) Uani 1 1 d . . .
H1B H 0.3496 -0.0458 0.3227 0.054 Uiso 1 1 calc R . .
H1C H 0.4419 -0.0655 0.3370 0.054 Uiso 1 1 calc R . .
N2 N 0.5949(3) 0.4936(4) 0.1482(3) 0.0514(14) Uani 1 1 d . . .
H2B H 0.6272 0.5632 0.1612 0.062 Uiso 1 1 calc R . .
H2C H 0.6161 0.4464 0.1175 0.062 Uiso 1 1 calc R . .
C1 C 0.3567(8) -0.0056(7) 0.0609(5) 0.084(3) Uani 1 1 d . . .
H1A H 0.3265 0.0281 0.0057 0.101 Uiso 1 1 calc R . .
C2 C 0.3185(5) -0.0800(7) 0.1019(6) 0.076(2) Uani 1 1 d . . .
H2A H 0.2573 -0.1080 0.0808 0.091 Uiso 1 1 calc R . .
C3 C 0.3850(6) -0.1282(6) 0.1678(5) 0.067(2) Uani 1 1 d . . .
H3A H 0.3784 -0.1947 0.2030 0.081 Uiso 1 1 calc R . .
C4 C 0.4621(6) -0.0858(7) 0.1678(6) 0.078(3) Uani 1 1 d . . .
H4A H 0.5201 -0.1165 0.2030 0.094 Uiso 1 1 calc R . .
C5 C 0.4456(7) -0.0091(7) 0.1012(7) 0.088(3) Uani 1 1 d . . .
H5A H 0.4892 0.0219 0.0800 0.105 Uiso 1 1 calc R . .
C6 C 0.2437(4) 0.1675(7) 0.2428(5) 0.060(2) Uani 1 1 d . . .
H6A H 0.2274 0.1208 0.2829 0.072 Uiso 1 1 calc R . .
C7 C 0.2080(4) 0.1504(6) 0.1592(5) 0.061(2) Uani 1 1 d . . .
H7A H 0.1616 0.0913 0.1301 0.073 Uiso 1 1 calc R . .
C8 C 0.2371(4) 0.2468(6) 0.1231(5) 0.0565(18) Uani 1 1 d . . .
H8A H 0.2136 0.2670 0.0643 0.068 Uiso 1 1 calc R . .
C9 C 0.2906(4) 0.3243(6) 0.1855(5) 0.0533(18) Uani 1 1 d . . .
H9A H 0.3105 0.4069 0.1774 0.064 Uiso 1 1 calc R . .
C10 C 0.2951(4) 0.2752(6) 0.2604(5) 0.0577(19) Uani 1 1 d . . .
H10A H 0.3193 0.3167 0.3139 0.069 Uiso 1 1 calc R . .
C11 C 0.4245(4) 0.0721(5) 0.3985(4) 0.0440(15) Uani 1 1 d . . .
C12 C 0.3838(5) 0.0693(6) 0.4550(4) 0.0572(18) Uani 1 1 d . . .
H12A H 0.3392 0.0124 0.4484 0.069 Uiso 1 1 calc R . .
C13 C 0.4079(5) 0.1484(6) 0.5201(4) 0.0610(19) Uani 1 1 d . . .
H13A H 0.3791 0.1466 0.5569 0.073 Uiso 1 1 calc R . .
C14 C 0.4744(5) 0.2304(6) 0.5310(4) 0.0585(19) Uani 1 1 d . . .
H14A H 0.4920 0.2831 0.5761 0.070 Uiso 1 1 calc R . .
C15 C 0.5154(4) 0.2355(6) 0.4755(4) 0.0527(17) Uani 1 1 d . . .
H15A H 0.5607 0.2919 0.4837 0.063 Uiso 1 1 calc R . .
C16 C 0.4909(4) 0.1587(5) 0.4079(4) 0.0451(15) Uani 1 1 d . . .
C17 C 0.7220(6) 0.2342(10) 0.2352(7) 0.095(3) Uani 1 1 d . . .
H17A H 0.7066 0.1864 0.1843 0.113 Uiso 1 1 calc R . .
C18 C 0.7254(7) 0.1904(8) 0.3096(10) 0.107(4) Uani 1 1 d . . .
H18A H 0.7130 0.1050 0.3205 0.129 Uiso 1 1 calc R . .
C19 C 0.7657(6) 0.2750(11) 0.3677(7) 0.099(3) Uani 1 1 d . . .
H19A H 0.7873 0.2602 0.4271 0.119 Uiso 1 1 calc R . .
C20 C 0.7879(5) 0.3728(8) 0.3311(7) 0.081(3) Uani 1 1 d . . .
H20A H 0.8275 0.4401 0.3597 0.098 Uiso 1 1 calc R . .
C21 C 0.7609(6) 0.3480(9) 0.2500(7) 0.083(3) Uani 1 1 d . . .
H21A H 0.7770 0.3960 0.2102 0.100 Uiso 1 1 calc R . .
C22 C 0.5205(4) 0.4852(6) 0.3598(4) 0.0511(17) Uani 1 1 d . . .
H22A H 0.4748 0.4451 0.3746 0.061 Uiso 1 1 calc R . .
C23 C 0.6079(5) 0.4963(6) 0.4107(4) 0.0539(18) Uani 1 1 d . . .
H23A H 0.6337 0.4661 0.4674 0.065 Uiso 1 1 calc R . .
C24 C 0.6480(5) 0.5810(5) 0.3740(4) 0.0536(18) Uani 1 1 d . . .
H24A H 0.7063 0.6177 0.4007 0.064 Uiso 1 1 calc R . .
C25 C 0.5841(5) 0.6210(5) 0.3006(4) 0.0514(16) Uani 1 1 d . . .
H25A H 0.5908 0.6890 0.2664 0.062 Uiso 1 1 calc R . .
C26 C 0.5055(4) 0.5622(5) 0.2915(4) 0.0499(17) Uani 1 1 d . . .
H26A H 0.4478 0.5825 0.2501 0.060 Uiso 1 1 calc R . .
C27 C 0.5058(4) 0.5253(6) 0.1005(4) 0.0468(16) Uani 1 1 d . . .
C28 C 0.4806(5) 0.6417(6) 0.0661(4) 0.0587(19) Uani 1 1 d . . .
H28A H 0.5229 0.7024 0.0732 0.070 Uiso 1 1 calc R . .
C29 C 0.3958(6) 0.6673(7) 0.0228(4) 0.064(2) Uani 1 1 d . . .
H29A H 0.3798 0.7463 0.0016 0.076 Uiso 1 1 calc R . .
C30 C 0.3337(5) 0.5795(7) 0.0097(5) 0.070(2) Uani 1 1 d . . .
H30A H 0.2754 0.5978 -0.0212 0.084 Uiso 1 1 calc R . .
C31 C 0.3568(5) 0.4617(7) 0.0422(4) 0.0600(19) Uani 1 1 d . . .
H31A H 0.3136 0.4014 0.0317 0.072 Uiso 1 1 calc R . .
C32 C 0.4424(4) 0.4326(6) 0.0897(4) 0.0487(16) Uani 1 1 d . . .

loop_
_atom_site_aniso_label
_atom_site_aniso_U_11
_atom_site_aniso_U_22
_atom_site_aniso_U_33
_atom_site_aniso_U_23
_atom_site_aniso_U_13
_atom_site_aniso_U_12
Gd1 0.03412(18) 0.03153(17) 0.0489(2) -0.00120(14) 0.01687(14) 0.00157(13)
Gd2 0.03532(19) 0.03325(18) 0.0614(2) 0.00065(14) 0.02374(16) 0.00315(14)
S1 0.0419(10) 0.0489(10) 0.0548(11) 0.0012(7) 0.0179(8) -0.0090(8)
S2 0.0549(11) 0.0408(9) 0.0674(12) 0.0038(8) 0.0274(10) -0.0069(8)
N1 0.045(3) 0.035(3) 0.054(3) -0.004(2) 0.018(3) -0.009(2)
N2 0.048(4) 0.044(3) 0.071(4) -0.005(3) 0.033(3) -0.008(3)
C1 0.153(10) 0.044(5) 0.054(6) -0.008(4) 0.039(6) 0.016(6)
C2 0.057(5) 0.069(5) 0.095(7) -0.039(5) 0.021(5) -0.016(4)
C3 0.105(7) 0.033(4) 0.080(6) -0.010(4) 0.053(5) -0.007(4)
C4 0.061(6) 0.053(5) 0.109(8) -0.032(5) 0.019(5) 0.020(4)
C5 0.115(8) 0.050(5) 0.150(10) -0.044(6) 0.109(8) -0.033(5)
C6 0.046(4) 0.061(5) 0.085(6) 0.014(4) 0.037(4) 0.017(4)
C7 0.031(4) 0.057(5) 0.089(6) 0.011(4) 0.017(4) 0.004(3)
C8 0.034(4) 0.059(4) 0.070(5) 0.011(4) 0.011(4) 0.009(3)
C9 0.045(4) 0.038(4) 0.080(6) 0.005(3) 0.026(4) 0.014(3)
C10 0.046(4) 0.061(5) 0.072(5) -0.010(4) 0.028(4) 0.017(4)
C11 0.038(4) 0.041(3) 0.049(4) 0.003(3) 0.012(3) -0.007(3)
C12 0.054(5) 0.058(4) 0.063(5) -0.001(4) 0.025(4) -0.012(4)
C13 0.068(5) 0.066(5) 0.058(5) -0.010(4) 0.033(4) -0.007(4)
C14 0.067(5) 0.053(4) 0.053(5) -0.008(3) 0.018(4) -0.002(4)
C15 0.051(4) 0.047(4) 0.051(5) 0.002(3) 0.008(3) -0.010(3)
C16 0.042(4) 0.043(4) 0.047(4) 0.004(3) 0.014(3) -0.001(3)
C17 0.062(6) 0.089(7) 0.149(10) -0.041(7) 0.058(7) 0.013(5)
C18 0.077(7) 0.040(5) 0.236(16) 0.021(7) 0.095(9) 0.022(5)
C19 0.068(7) 0.122(9) 0.118(9) 0.064(8) 0.048(7) 0.054(6)
C20 0.034(4) 0.080(6) 0.123(8) 0.004(6) 0.021(5) 0.001(4)
C21 0.056(5) 0.099(7) 0.113(8) 0.039(6) 0.053(6) 0.028(5)
C22 0.048(4) 0.047(4) 0.069(5) -0.005(3) 0.034(4) 0.001(3)
C23 0.059(5) 0.051(4) 0.052(5) 0.001(3) 0.022(4) -0.004(4)
C24 0.052(5) 0.040(4) 0.068(5) -0.008(3) 0.022(4) -0.008(3)
C25 0.064(5) 0.031(3) 0.068(5) 0.002(3) 0.034(4) 0.005(3)
C26 0.048(4) 0.042(4) 0.061(5) -0.003(3) 0.021(4) 0.016(3)
C27 0.058(5) 0.040(4) 0.054(4) -0.006(3) 0.034(4) -0.005(3)
C28 0.085(6) 0.043(4) 0.060(5) -0.009(3) 0.040(4) -0.002(4)
C29 0.085(6) 0.056(5) 0.059(5) 0.004(4) 0.037(5) 0.021(4)
C30 0.062(5) 0.084(6) 0.066(5) 0.018(4) 0.026(4) 0.017(5)
C31 0.053(5) 0.070(5) 0.057(5) 0.002(4) 0.022(4) -0.009(4)
C32 0.052(4) 0.051(4) 0.047(4) -0.004(3) 0.022(3) -0.002(3)

loop_
_atom_type_symbol
_atom_type_description
_atom_type_scat_dispersion_real
_atom_type_scat_dispersion_imag
_atom_type_scat_source
C C 0.0033 0.0016 'International Tables Vol C Tables 4.2.6.8 and 6.1.1.4'
H H 0.0000 0.0000 'International Tables Vol C Tables 4.2.6.8 and 6.1.1.4'
S S 0.1246 0.1234 'International Tables Vol C Tables 4.2.6.8 and 6.1.1.4'
Gd Gd -0.1653 3.9035 'International Tables Vol C Tables 4.2.6.8 and 6.1.1.4'
N N 0.0061 0.0033 'International Tables Vol C Tables 4.2.6.8 and 6.1.1.4'

loop_
_geom_angle_atom_site_label_1
_geom_angle_atom_site_label_2
_geom_angle_atom_site_label_3
_geom_angle
_geom_angle_site_symmetry_1
_geom_angle_site_symmetry_3
_geom_angle_publ_flag
N1 Gd1 C1 119.4(2) . . ?
N1 Gd1 C2 93.0(2) . . ?
C1 Gd1 C2 30.0(2) . . ?
N1 Gd1 C8 120.92(19) . . ?
C1 Gd1 C8 89.9(3) . . ?
C2 Gd1 C8 92.3(2) . . ?
N1 Gd1 C5 111.7(3) . . ?
C1 Gd1 C5 29.7(3) . . ?
C2 Gd1 C5 49.2(2) . . ?
C8 Gd1 C5 115.7(3) . . ?
N1 Gd1 C9 113.38(19) . . ?
C1 Gd1 C9 116.2(3) . . ?
C2 Gd1 C9 122.6(3) . . ?
C8 Gd1 C9 30.31(19) . . ?
C5 Gd1 C9 134.6(3) . . ?
N1 Gd1 C3 70.9(2) . . ?
C1 Gd1 C3 48.7(2) . . ?
C2 Gd1 C3 29.5(2) . . ?
C8 Gd1 C3 120.2(3) . . ?
C5 Gd1 C3 48.6(2) . . ?
C9 Gd1 C3 149.5(3) . . ?
N1 Gd1 C4 82.0(3) . . ?
C1 Gd1 C4 48.7(3) . . ?
C2 Gd1 C4 48.6(2) . . ?
C8 Gd1 C4 137.8(2) . . ?
C5 Gd1 C4 29.7(3) . . ?
C9 Gd1 C4 163.9(3) . . ?
C3 Gd1 C4 29.0(2) . . ?
N1 Gd1 C7 94.1(2) . . ?
C1 Gd1 C7 92.4(3) . . ?
C2 Gd1 C7 79.9(2) . . ?
C8 Gd1 C7 30.09(18) . . ?
C5 Gd1 C7 122.1(3) . . ?
C9 Gd1 C7 49.8(2) . . ?
C3 Gd1 C7 100.7(2) . . ?
C4 Gd1 C7 127.7(2) . . ?
N1 Gd1 C10 83.43(19) . . ?
C1 Gd1 C10 138.8(3) . . ?
C2 Gd1 C10 128.6(2) . . ?
C8 Gd1 C10 49.6(2) . . ?
C5 Gd1 C10 164.3(3) . . ?
C9 Gd1 C10 29.95(19) . . ?
C3 Gd1 C10 139.6(2) . . ?
C4 Gd1 C10 164.9(3) . . ?
C7 Gd1 C10 49.5(2) . . ?
N1 Gd1 C6 72.13(19) . . ?
C1 Gd1 C6 120.1(3) . . ?
C2 Gd1 C6 100.4(2) . . ?
C8 Gd1 C6 49.1(2) . . ?
C5 Gd1 C6 148.7(3) . . ?
C9 Gd1 C6 49.3(2) . . ?
C3 Gd1 C6 110.3(2) . . ?
C4 Gd1 C6 138.7(3) . . ?
C7 Gd1 C6 29.4(2) . . ?
C10 Gd1 C6 30.04(19) . . ?
N1 Gd1 S1 65.25(11) . . ?
C1 Gd1 S1 129.4(3) . . ?
C2 Gd1 S1 134.0(2) . . ?
C8 Gd1 S1 133.67(16) . . ?
C5 Gd1 S1 99.7(3) . . ?
C9 Gd1 S1 103.37(16) . . ?
C3 Gd1 S1 105.4(2) . . ?
C4 Gd1 S1 87.06(18) . . ?
C7 Gd1 S1 138.07(18) . . ?
C10 Gd1 S1 90.50(16) . . ?
C6 Gd1 S1 109.35(18) . . ?
N2 Gd2 C23 121.24(18) . . ?
N2 Gd2 C22 111.78(18) . . ?
C23 Gd2 C22 30.14(19) . . ?
N2 Gd2 C19 119.4(2) . . ?
C23 Gd2 C19 91.2(3) . . ?
C22 Gd2 C19 118.1(3) . . ?
N2 Gd2 C24 94.67(18) . . ?
C23 Gd2 C24 30.78(18) . . ?
C22 Gd2 C24 50.1(2) . . ?
C19 Gd2 C24 92.2(3) . . ?
N2 Gd2 C18 112.7(3) . . ?
C23 Gd2 C18 115.7(4) . . ?
C22 Gd2 C18 135.4(3) . . ?
C19 Gd2 C18 29.1(3) . . ?
C24 Gd2 C18 121.4(4) . . ?
N2 Gd2 C20 93.2(3) . . ?
C23 Gd2 C20 95.0(3) . . ?
C22 Gd2 C20 125.1(3) . . ?
C19 Gd2 C20 29.3(2) . . ?
C24 Gd2 C20 81.1(2) . . ?
C18 Gd2 C20 48.2(3) . . ?
N2 Gd2 C26 81.54(18) . . ?
C23 Gd2 C26 49.8(2) . . ?
C22 Gd2 C26 30.24(18) . . ?
C19 Gd2 C26 139.6(3) . . ?
C24 Gd2 C26 49.5(2) . . ?
C18 Gd2 C26 164.9(4) . . ?
C20 Gd2 C26 129.2(2) . . ?
N2 Gd2 C21 71.8(2) . . ?
C23 Gd2 C21 122.6(3) . . ?
C22 Gd2 C21 151.4(3) . . ?
C19 Gd2 C21 47.9(3) . . ?
C24 Gd2 C21 102.0(3) . . ?
C18 Gd2 C21 48.0(3) . . ?
C20 Gd2 C21 29.0(2) . . ?
C26 Gd2 C21 139.4(2) . . ?
N2 Gd2 C17 83.3(3) . . ?
C23 Gd2 C17 139.3(3) . . ?
C22 Gd2 C17 164.7(3) . . ?
C19 Gd2 C17 48.4(3) . . ?
C24 Gd2 C17 128.9(3) . . ?
C18 Gd2 C17 29.4(3) . . ?
C20 Gd2 C17 48.3(3) . . ?
C26 Gd2 C17 164.4(3) . . ?
C21 Gd2 C17 29.2(2) . . ?
N2 Gd2 C25 71.36(18) . . ?
C23 Gd2 C25 49.9(2) . . ?
C22 Gd2 C25 49.75(19) . . ?
C19 Gd2 C25 119.7(3) . . ?
C24 Gd2 C25 29.90(19) . . ?
C18 Gd2 C25 147.9(3) . . ?
C20 Gd2 C25 100.8(2) . . ?
C26 Gd2 C25 29.81(18) . . ?
C21 Gd2 C25 110.6(3) . . ?
C17 Gd2 C25 139.3(3) . . ?
N2 Gd2 S2 65.06(12) . . ?
C23 Gd2 S2 132.47(16) . . ?
C22 Gd2 S2 102.38(16) . . ?
C19 Gd2 S2 128.9(3) . . ?
C24 Gd2 S2 138.79(16) . . ?
C18 Gd2 S2 99.8(3) . . ?
C20 Gd2 S2 132.5(2) . . ?
C26 Gd2 S2 90.67(15) . . ?
C21 Gd2 S2 104.5(3) . . ?
C17 Gd2 S2 86.0(2) . . ?
C25 Gd2 S2 109.92(15) . . ?
C16 S1 Gd1 94.7(2) . . ?
C16 S1 Gd2 126.9(2) . . ?
Gd1 S1 Gd2 103.12(6) . . ?
C32 S2 Gd2 96.8(2) . . ?
C32 S2 Gd1 128.2(2) . . ?
Gd2 S2 Gd1 103.66(6) . . ?
C11 N1 Gd1 110.8(3) . . ?
C27 N2 Gd2 112.9(4) . . ?
C5 C1 C2 108.7(8) . . ?
C5 C1 Gd1 76.5(5) . . ?
C2 C1 Gd1 75.8(5) . . ?
C3 C2 C1 106.9(8) . . ?
C3 C2 Gd1 76.1(4) . . ?
C1 C2 Gd1 74.2(4) . . ?
C4 C3 C2 109.0(8) . . ?
C4 C3 Gd1 75.9(4) . . ?
C2 C3 Gd1 74.4(4) . . ?
C3 C4 C5 108.5(8) . . ?
C3 C4 Gd1 75.1(4) . . ?
C5 C4 Gd1 74.5(4) . . ?
C4 C5 C1 106.9(7) . . ?
C4 C5 Gd1 75.9(4) . . ?
C1 C5 Gd1 73.8(4) . . ?
C7 C6 C10 109.3(6) . . ?
C7 C6 Gd1 75.0(4) . . ?
C10 C6 Gd1 75.0(3) . . ?
C6 C7 C8 107.5(7) . . ?
C6 C7 Gd1 75.6(4) . . ?
C8 C7 Gd1 73.7(4) . . ?
C9 C8 C7 108.4(7) . . ?
C9 C8 Gd1 75.4(4) . . ?
C7 C8 Gd1 76.2(4) . . ?
C10 C9 C8 107.9(6) . . ?
C10 C9 Gd1 76.1(3) . . ?
C8 C9 Gd1 74.3(4) . . ?
C9 C10 C6 107.0(7) . . ?
C9 C10 Gd1 74.0(3) . . ?
C6 C10 Gd1 75.0(4) . . ?
C16 C11 C12 119.5(6) . . ?
C16 C11 N1 117.6(5) . . ?
C12 C11 N1 122.9(6) . . ?
C13 C12 C11 121.2(7) . . ?
C12 C13 C14 119.6(6) . . ?
C13 C14 C15 120.3(6) . . ?
C16 C15 C14 121.3(6) . . ?
C15 C16 C11 118.1(6) . . ?
C15 C16 S1 123.6(5) . . ?
C11 C16 S1 118.2(5) . . ?
C18 C17 C21 106.3(10) . . ?
C18 C17 Gd2 73.9(5) . . ?
C21 C17 Gd2 75.2(4) . . ?
C19 C18 C17 108.6(9) . . ?
C19 C18 Gd2 75.2(5) . . ?
C17 C18 Gd2 76.7(5) . . ?
C18 C19 C20 108.5(10) . . ?
C18 C19 Gd2 75.7(6) . . ?
C20 C19 Gd2 76.2(5) . . ?
C21 C20 C19 107.6(9) . . ?
C21 C20 Gd2 76.1(4) . . ?
C19 C20 Gd2 74.5(5) . . ?
C20 C21 C17 109.0(8) . . ?
C20 C21 Gd2 75.0(4) . . ?
C17 C21 Gd2 75.6(4) . . ?
C23 C22 C26 108.0(6) . . ?
C23 C22 Gd2 74.2(4) . . ?
C26 C22 Gd2 76.2(3) . . ?
C22 C23 C24 108.0(6) . . ?
C22 C23 Gd2 75.7(4) . . ?
C24 C23 Gd2 75.7(4) . . ?
C25 C24 C23 107.7(6) . . ?
C25 C24 Gd2 76.4(4) . . ?
C23 C24 Gd2 73.5(4) . . ?
C24 C25 C26 108.1(6) . . ?
C24 C25 Gd2 73.7(4) . . ?
C26 C25 Gd2 74.7(3) . . ?
C25 C26 C22 108.2(6) . . ?
C25 C26 Gd2 75.5(3) . . ?
C22 C26 Gd2 73.5(3) . . ?
C28 C27 C32 120.1(7) . . ?
C28 C27 N2 123.0(6) . . ?
C32 C27 N2 116.9(5) . . ?
C29 C28 C27 120.6(7) . . ?
C28 C29 C30 120.6(7) . . ?
C29 C30 C31 120.2(8) . . ?
C32 C31 C30 121.2(7) . . ?
C31 C32 C27 117.1(6) . . ?
C31 C32 S2 124.7(5) . . ?
C27 C32 S2 118.2(5) . . ?

loop_
_geom_bond_atom_site_label_1
_geom_bond_atom_site_label_2
_geom_bond_distance
_geom_bond_site_symmetry_2
_geom_bond_publ_flag
Gd1 N1 2.545(5) . ?
Gd1 C1 2.645(7) . ?
Gd1 C2 2.666(7) . ?
Gd1 C8 2.669(6) . ?
Gd1 C5 2.679(7) . ?
Gd1 C9 2.682(6) . ?
Gd1 C3 2.687(6) . ?
Gd1 C4 2.697(7) . ?
Gd1 C7 2.701(6) . ?
Gd1 C10 2.708(6) . ?
Gd1 C6 2.708(6) . ?
Gd1 S1 2.8307(18) . ?
Gd2 N2 2.541(5) . ?
Gd2 C23 2.653(6) . ?
Gd2 C22 2.671(6) . ?
Gd2 C19 2.670(8) . ?
Gd2 C24 2.680(6) . ?
Gd2 C18 2.677(8) . ?
Gd2 C20 2.692(7) . ?
Gd2 C26 2.706(6) . ?
Gd2 C21 2.706(7) . ?
Gd2 C17 2.711(7) . ?
Gd2 C25 2.715(6) . ?
Gd2 S2 2.826(2) . ?
S1 C16 1.764(6) . ?
S2 C32 1.758(7) . ?
N1 C11 1.424(7) . ?
N2 C27 1.431(8) . ?
C1 C5 1.365(12) . ?
C1 C2 1.375(11) . ?
C2 C3 1.364(11) . ?
C3 C4 1.346(10) . ?
C4 C5 1.376(12) . ?
C6 C7 1.374(10) . ?
C6 C10 1.404(9) . ?
C7 C8 1.394(8) . ?
C8 C9 1.399(9) . ?
C9 C10 1.393(9) . ?
C11 C16 1.400(8) . ?
C11 C12 1.385(8) . ?
C12 C13 1.362(9) . ?
C13 C14 1.364(9) . ?
C14 C15 1.375(8) . ?
C15 C16 1.379(8) . ?
C17 C18 1.369(13) . ?
C17 C21 1.368(11) . ?
C18 C19 1.345(13) . ?
C19 C20 1.356(11) . ?
C20 C21 1.350(11) . ?
C22 C23 1.384(9) . ?
C22 C26 1.403(9) . ?
C23 C24 1.415(8) . ?
C24 C25 1.392(9) . ?
C25 C26 1.394(9) . ?
C27 C28 1.391(8) . ?
C27 C32 1.406(8) . ?
C28 C29 1.344(10) . ?
C29 C30 1.349(10) . ?
C30 C31 1.391(9) . ?
C31 C32 1.377(9) . ?
